data_7103726
loop_
_publ_author_name
'Martin Schroder'
'Alexander J. Blake'
'Neil Champness'
'Caitlin J. Horn'
'Vito Lippolis'

_publ_section_title
;
Construction of the first cross-linked double
helical polyiodide
;
_journal_name_full 'Chemical communications (Cambridge, England)'
_journal_paper_doi 10.1039/b303289b
_journal_year 2003
_chemical_formula_moiety 'C44 H36 N16 Zn2, 4(I3), 3(I2)'
_chemical_formula_sum 'C44 H36 I18 N16 Zn2'
_chemical_formula_weight 3203.87
_chemical_name_systematic
; 
? 
;
_space_group_IT_number 13
_symmetry_cell_setting monoclinic
_symmetry_space_group_name_Hall '-P 2yc'
_symmetry_space_group_name_H-M 'P 1 2/c 1'
_atom_sites_solution_hydrogens geom
_atom_sites_solution_primary direct
_atom_sites_solution_secondary difmap
_audit_creation_method SHELXL-97
_cell_angle_alpha 90.00
_cell_angle_beta 107.268(2)
_cell_angle_gamma 90.00
_cell_formula_units_Z 2
_cell_length_a 15.505(2)
_cell_length_b 11.280(1)
_cell_length_c 21.938(2)
_cell_measurement_reflns_used 9278
_cell_measurement_temperature 150(2)
_cell_measurement_theta_max 28.69
_cell_measurement_theta_min 2.27
_cell_volume 3664(1)
_computing_cell_refinement 'Bruker SAINT version 6.02a (Bruker, 2000)'
_computing_data_collection 'Bruker SMART version 5.624 (Bruker, 2001)'
_computing_data_reduction 'Bruker SAINT; Bruker SHELXTL (Bruker, 2001)'
_computing_molecular_graphics 'Bruker SHELXTL'
_computing_publication_material 'SHELXL-97; PLATON (Spek, 2003)'
_computing_structure_refinement 'SHELXL-97 (Sheldrick, 1997)'
_computing_structure_solution 'SHELXS-97 (Sheldrick, 1990)'
_diffrn_ambient_temperature 150(2)
_diffrn_measured_fraction_theta_full 0.979
_diffrn_measured_fraction_theta_max 0.887
_diffrn_measurement_device_type 'Bruker SMART1000 CCD area detector'
_diffrn_measurement_method omega
_diffrn_radiation_monochromator graphite
_diffrn_radiation_source 'normal-focus sealed tube'
_diffrn_radiation_type MoK\a
_diffrn_radiation_wavelength 0.71073
_diffrn_reflns_av_R_equivalents 0.029
_diffrn_reflns_av_sigmaI/netI 0.035
_diffrn_reflns_limit_h_max 18
_diffrn_reflns_limit_h_min -19
_diffrn_reflns_limit_k_max 15
_diffrn_reflns_limit_k_min -14
_diffrn_reflns_limit_l_max 22
_diffrn_reflns_limit_l_min -27
_diffrn_reflns_number 22781
_diffrn_reflns_theta_full 27.50
_diffrn_reflns_theta_max 28.83
_diffrn_reflns_theta_min 1.38
_diffrn_standards_decay_% 0
_exptl_absorpt_coefficient_mu 8.281
_exptl_absorpt_correction_T_max 1.000
_exptl_absorpt_correction_T_min 0.362
_exptl_absorpt_correction_type multi-scan
_exptl_absorpt_process_details '(SADABS version 2.03; Bruker, 2001)'
_exptl_crystal_colour Red-black
_exptl_crystal_density_diffrn 2.904
_exptl_crystal_density_method 'not measured'
_exptl_crystal_description Block
_exptl_crystal_F_000 2852
_exptl_crystal_size_max 0.35
_exptl_crystal_size_mid 0.30
_exptl_crystal_size_min 0.17
_refine_diff_density_max 1.21
_refine_diff_density_min -2.35
_refine_diff_density_rms 0.22
_refine_ls_extinction_method none
_refine_ls_goodness_of_fit_ref 1.081
_refine_ls_hydrogen_treatment 'riding model'
_refine_ls_matrix_type full
_refine_ls_number_parameters 361
_refine_ls_number_reflns 8505
_refine_ls_number_restraints 0
_refine_ls_restrained_S_all 1.081
_refine_ls_R_factor_all 0.0506
_refine_ls_R_factor_gt 0.0361
_refine_ls_shift/su_max 0.002
_refine_ls_shift/su_mean 0.000
_refine_ls_structure_factor_coef Fsqd
_refine_ls_weighting_details 'calc w=1/[\s^2^(Fo^2^)+(0.0348P)^2^+16.20P] where P=(Fo^2^+2Fc^2^)/3'
_refine_ls_weighting_scheme calc
_refine_ls_wR_factor_gt 0.0798
_refine_ls_wR_factor_ref 0.0868
_reflns_number_gt 6774
_reflns_number_total 8505
_reflns_threshold_expression >2sigma(I)
_cod_data_source_file b303289b.txt
_cod_data_source_block ZNI8PY
_cod_depositor_comments
;
The following automatic conversions were performed:
'_symmetry_cell_setting' value 'Monoclinic' changed to 'monoclinic'
according to '/home/saulius/struct/CIF-dictionaries/cif_core.dic'
dictionary named 'cif_core.dic' version 2.4.1 from 2010-06-29.

Automatic conversion script
Id: cif_fix_enum 1527 2010-12-29 10:47:43Z saulius 

The following automatic conversions were performed:

'_atom_sites_solution_hydrogens' value 'geometrically placed' was
changed to 'geom'.

Automatic conversion script
Id: cif_fix_values 6452 2018-10-05 10:23:21Z andrius 
;
_cod_original_sg_symbol_H-M P2/c
_cod_database_code 7103726

loop_
_symmetry_equiv_pos_as_xyz
'x, y, z'
'-x, y, -z+1/2'
'-x, -y, -z'
'x, -y, z-1/2'

loop_
_atom_site_label
_atom_site_type_symbol
_atom_site_fract_x
_atom_site_fract_y
_atom_site_fract_z
_atom_site_U_iso_or_equiv
_atom_site_adp_type
_atom_site_occupancy
_atom_site_symmetry_multiplicity
_atom_site_calc_flag
_atom_site_refinement_flags
_atom_site_disorder_assembly
_atom_site_disorder_group
I1 I 0.65664(3) 1.26162(4) 0.70876(2) 0.03488(11) Uani 1 1 d . . .
I2 I 0.63446(3) 1.20194(4) 0.82443(3) 0.03959(12) Uani 1 1 d . . .
I3 I 0.59340(4) 1.19579(4) 0.97376(2) 0.03865(12) Uani 1 1 d . . .
I4 I 0.75216(3) 1.02928(5) 1.01037(2) 0.04048(13) Uani 1 1 d . . .
I5 I 0.89967(4) 0.86649(7) 1.04055(3) 0.0673(2) Uani 1 1 d . . .
I6 I 1.05845(3) 0.70800(4) 0.97499(2) 0.03848(12) Uani 1 1 d . . .
I7 I 1.18284(3) 0.54003(4) 0.94997(2) 0.03617(12) Uani 1 1 d . . .
I8 I 1.31609(3) 0.35674(4) 0.93208(2) 0.03735(12) Uani 1 1 d . . .
I9 I 1.01370(3) 0.75098(4) 0.814422(19) 0.02530(9) Uani 1 1 d . . .
Zn1 Zn 0.68138(4) 0.72811(5) 0.77365(3) 0.01413(13) Uani 1 1 d . . .
N1 N 0.5735(3) 0.6258(4) 0.7058(2) 0.0144(9) Uani 1 1 d . . .
N2 N 0.6490(3) 0.6893(4) 0.6340(2) 0.0177(10) Uani 1 1 d . . .
H2A H 0.6627 0.6819 0.5980 0.021 Uiso 1 1 calc R . .
N3 N 0.6956(3) 0.7613(4) 0.6818(2) 0.0150(9) Uani 1 1 d . . .
N4 N 0.7734(3) 0.8817(4) 0.7851(2) 0.0183(10) Uani 1 1 d . . .
N5 N 0.5893(3) 0.8245(4) 0.8161(2) 0.0154(9) Uani 1 1 d . . .
N6 N 0.6888(3) 0.7564(4) 0.9107(2) 0.0199(10) Uani 1 1 d . . .
H6A H 0.7121 0.7585 0.9525 0.024 Uiso 1 1 calc R . .
N7 N 0.7280(3) 0.6931(4) 0.8731(2) 0.0169(9) Uani 1 1 d . . .
N8 N 0.7865(3) 0.5863(4) 0.7871(2) 0.0152(9) Uani 1 1 d . . .
C1 C 0.5018(4) 0.5702(4) 0.7164(3) 0.0142(10) Uani 1 1 d . . .
C2 C 0.4348(4) 0.5158(5) 0.6685(3) 0.0196(12) Uani 1 1 d . . .
H2B H 0.3851 0.4786 0.6777 0.024 Uiso 1 1 calc R . .
C3 C 0.4415(4) 0.5163(5) 0.6069(3) 0.0229(12) Uani 1 1 d . . .
H3A H 0.3970 0.4777 0.5735 0.028 Uiso 1 1 calc R . .
C4 C 0.5133(4) 0.5734(5) 0.5943(3) 0.0220(12) Uani 1 1 d . . .
H4A H 0.5189 0.5758 0.5524 0.026 Uiso 1 1 calc R . .
C5 C 0.5776(3) 0.6277(5) 0.6458(2) 0.0151(10) Uani 1 1 d . . .
C6 C 0.7531(4) 0.8391(5) 0.6752(3) 0.0188(11) Uani 1 1 d . . .
H6B H 0.7674 0.8488 0.6363 0.023 Uiso 1 1 calc R . .
C7 C 0.7947(4) 0.9112(5) 0.7314(3) 0.0194(11) Uani 1 1 d . . .
C8 C 0.8509(4) 1.0050(5) 0.7288(3) 0.0273(13) Uani 1 1 d . . .
H8A H 0.8639 1.0242 0.6903 0.033 Uiso 1 1 calc R . .
C9 C 0.8883(5) 1.0710(6) 0.7847(4) 0.0385(17) Uani 1 1 d . . .
H9A H 0.9278 1.1354 0.7847 0.046 Uiso 1 1 calc R . .
C10 C 0.8669(4) 1.0414(6) 0.8398(4) 0.0339(16) Uani 1 1 d . . .
H10A H 0.8910 1.0851 0.8781 0.041 Uiso 1 1 calc R . .
C11 C 0.8091(4) 0.9460(6) 0.8374(3) 0.0259(13) Uani 1 1 d . . .
H11A H 0.7944 0.9257 0.8752 0.031 Uiso 1 1 calc R . .
C12 C 0.5125(3) 0.8832(4) 0.7857(2) 0.0143(10) Uani 1 1 d . . .
C13 C 0.4579(4) 0.9383(5) 0.8166(3) 0.0198(12) Uani 1 1 d . . .
H13A H 0.4050 0.9797 0.7935 0.024 Uiso 1 1 calc R . .
C14 C 0.4832(4) 0.9310(5) 0.8834(3) 0.0215(12) Uani 1 1 d . . .
H14A H 0.4482 0.9695 0.9064 0.026 Uiso 1 1 calc R . .
C15 C 0.5584(4) 0.8683(5) 0.9151(3) 0.0198(12) Uani 1 1 d . . .
H15A H 0.5750 0.8596 0.9602 0.024 Uiso 1 1 calc R . .
C16 C 0.6107(4) 0.8170(5) 0.8800(3) 0.0175(11) Uani 1 1 d . . .
C17 C 0.7973(4) 0.6269(5) 0.8959(3) 0.0212(12) Uani 1 1 d . . .
H17A H 0.8262 0.6207 0.9405 0.025 Uiso 1 1 calc R . .
C18 C 0.8290(4) 0.5615(5) 0.8491(3) 0.0210(12) Uani 1 1 d . . .
C19 C 0.8983(4) 0.4788(5) 0.8672(3) 0.0271(13) Uani 1 1 d . . .
H19A H 0.9274 0.4629 0.9110 0.033 Uiso 1 1 calc R . .
C20 C 0.9241(4) 0.4198(6) 0.8197(3) 0.0307(14) Uani 1 1 d . . .
H20A H 0.9717 0.3633 0.8307 0.037 Uiso 1 1 calc R . .
C21 C 0.8803(4) 0.4440(6) 0.7566(3) 0.0291(14) Uani 1 1 d . . .
H21A H 0.8963 0.4038 0.7234 0.035 Uiso 1 1 calc R . .
C22 C 0.8123(4) 0.5284(5) 0.7426(3) 0.0225(12) Uani 1 1 d . . .
H22A H 0.7826 0.5458 0.6990 0.027 Uiso 1 1 calc R . .

loop_
_atom_site_aniso_label
_atom_site_aniso_U_11
_atom_site_aniso_U_22
_atom_site_aniso_U_33
_atom_site_aniso_U_23
_atom_site_aniso_U_13
_atom_site_aniso_U_12
I1 0.0286(2) 0.0279(2) 0.0495(3) -0.00625(19) 0.0136(2) -0.00441(18)
I2 0.0433(3) 0.0240(2) 0.0548(3) 0.0027(2) 0.0196(2) 0.00063(19)
I3 0.0587(3) 0.0343(2) 0.0277(2) -0.01066(19) 0.0202(2) -0.0108(2)
I4 0.0382(3) 0.0552(3) 0.0315(2) -0.0262(2) 0.0157(2) -0.0216(2)
I5 0.0259(3) 0.1018(5) 0.0655(4) -0.0340(4) 0.0003(2) -0.0040(3)
I6 0.0404(3) 0.0480(3) 0.0262(2) 0.0041(2) 0.00852(19) -0.0071(2)
I7 0.0338(2) 0.0521(3) 0.0195(2) 0.01067(19) 0.00319(17) -0.0107(2)
I8 0.0391(3) 0.0502(3) 0.0230(2) 0.00857(19) 0.00961(18) 0.0007(2)
I9 0.01899(19) 0.0330(2) 0.0238(2) 0.00153(16) 0.00624(15) -0.00269(16)
Zn1 0.0127(3) 0.0194(3) 0.0095(3) -0.0003(2) 0.0021(2) -0.0012(2)
N1 0.012(2) 0.018(2) 0.012(2) -0.0024(17) 0.0009(16) 0.0026(18)
N2 0.019(2) 0.026(2) 0.009(2) -0.0010(18) 0.0047(18) 0.000(2)
N3 0.012(2) 0.020(2) 0.010(2) 0.0006(18) -0.0002(17) 0.0015(18)
N4 0.013(2) 0.024(2) 0.017(2) -0.0019(19) 0.0046(18) -0.0017(19)
N5 0.012(2) 0.019(2) 0.015(2) -0.0023(18) 0.0028(17) -0.0034(18)
N6 0.013(2) 0.037(3) 0.007(2) -0.0019(19) -0.0010(17) -0.002(2)
N7 0.017(2) 0.024(2) 0.009(2) -0.0002(18) 0.0023(17) -0.0051(19)
N8 0.008(2) 0.019(2) 0.016(2) 0.0013(18) -0.0001(17) -0.0015(17)
C1 0.013(3) 0.009(2) 0.020(3) -0.001(2) 0.006(2) 0.003(2)
C2 0.012(3) 0.019(3) 0.026(3) -0.005(2) 0.003(2) -0.003(2)
C3 0.017(3) 0.024(3) 0.023(3) -0.011(2) -0.002(2) 0.000(2)
C4 0.024(3) 0.025(3) 0.013(3) -0.007(2) 0.001(2) 0.001(2)
C5 0.010(2) 0.020(3) 0.014(3) -0.002(2) 0.0012(19) 0.006(2)
C6 0.016(3) 0.027(3) 0.016(3) 0.002(2) 0.008(2) 0.000(2)
C7 0.013(3) 0.019(3) 0.026(3) 0.004(2) 0.005(2) 0.002(2)
C8 0.026(3) 0.025(3) 0.031(3) 0.008(3) 0.010(3) -0.001(3)
C9 0.031(4) 0.026(3) 0.056(5) -0.005(3) 0.009(3) -0.013(3)
C10 0.026(3) 0.027(3) 0.047(4) -0.017(3) 0.010(3) -0.010(3)
C11 0.020(3) 0.032(3) 0.025(3) -0.010(3) 0.007(2) -0.005(3)
C12 0.014(3) 0.012(2) 0.018(3) -0.002(2) 0.007(2) -0.001(2)
C13 0.018(3) 0.015(3) 0.028(3) -0.005(2) 0.009(2) -0.003(2)
C14 0.024(3) 0.020(3) 0.023(3) -0.009(2) 0.009(2) -0.006(2)
C15 0.018(3) 0.025(3) 0.018(3) -0.011(2) 0.007(2) -0.008(2)
C16 0.019(3) 0.018(3) 0.015(3) -0.004(2) 0.005(2) -0.006(2)
C17 0.014(3) 0.030(3) 0.017(3) 0.007(2) 0.001(2) -0.001(2)
C18 0.014(3) 0.024(3) 0.025(3) 0.004(2) 0.006(2) 0.000(2)
C19 0.017(3) 0.028(3) 0.033(4) 0.011(3) 0.002(2) 0.006(3)
C20 0.021(3) 0.024(3) 0.043(4) 0.004(3) 0.003(3) 0.009(3)
C21 0.024(3) 0.031(3) 0.036(4) -0.005(3) 0.014(3) 0.000(3)
C22 0.017(3) 0.026(3) 0.023(3) -0.002(2) 0.003(2) 0.000(2)

loop_
_atom_type_symbol
_atom_type_description
_atom_type_scat_dispersion_real
_atom_type_scat_dispersion_imag
_atom_type_scat_source
C C 0.0033 0.0016 'International Tables Vol C Tables 4.2.6.8 and 6.1.1.4'
H H 0.0000 0.0000 'International Tables Vol C Tables 4.2.6.8 and 6.1.1.4'
N N 0.0061 0.0033 'International Tables Vol C Tables 4.2.6.8 and 6.1.1.4'
Zn Zn 0.2839 1.4301 'International Tables Vol C Tables 4.2.6.8 and 6.1.1.4'
I I -0.4742 1.8119 'International Tables Vol C Tables 4.2.6.8 and 6.1.1.4'

loop_
_geom_angle_atom_site_label_1
_geom_angle_atom_site_label_2
_geom_angle_atom_site_label_3
_geom_angle
_geom_angle_site_symmetry_1
_geom_angle_site_symmetry_3
_geom_angle_publ_flag
I5 I4 I3 177.76(2) . . ?
I6 I7 I8 176.36(2) . . ?
N7 Zn1 N3 155.29(17) . . ?
N7 Zn1 N1 123.74(17) . . ?
N3 Zn1 N1 73.92(17) . . ?
N7 Zn1 N5 73.97(17) . . ?
N3 Zn1 N5 125.12(17) . . ?
N1 Zn1 N5 94.98(16) . . ?
N7 Zn1 N4 91.01(17) . . ?
N3 Zn1 N4 74.01(17) . . ?
N1 Zn1 N4 145.17(17) . . ?
N5 Zn1 N4 92.43(17) . . ?
N7 Zn1 N8 73.68(17) . . ?
N3 Zn1 N8 88.53(16) . . ?
N1 Zn1 N8 95.24(16) . . ?
N5 Zn1 N8 146.34(16) . . ?
N4 Zn1 N8 97.19(17) . . ?
C5 N1 C1 117.2(4) . . ?
C5 N1 Zn1 114.1(3) . . ?
C1 N1 Zn1 128.5(3) . . ?
N3 N2 C5 115.2(4) . . ?
C6 N3 N2 123.3(5) . . ?
C6 N3 Zn1 119.8(4) . . ?
N2 N3 Zn1 116.6(3) . . ?
C11 N4 C7 117.9(5) . . ?
C11 N4 Zn1 127.9(4) . . ?
C7 N4 Zn1 114.2(4) . . ?
C16 N5 C12 116.9(4) . . ?
C16 N5 Zn1 114.8(4) . . ?
C12 N5 Zn1 128.2(3) . . ?
N7 N6 C16 116.7(4) . . ?
C17 N7 N6 122.8(5) . . ?
C17 N7 Zn1 120.0(4) . . ?
N6 N7 Zn1 116.6(3) . . ?
C22 N8 C18 118.2(5) . . ?
C22 N8 Zn1 128.3(4) . . ?
C18 N8 Zn1 113.5(3) . . ?
N1 C1 C2 123.0(5) . . ?
N1 C1 C1 116.3(5) . 2_656 ?
C2 C1 C1 120.7(5) . 2_656 ?
C1 C2 C3 118.9(5) . . ?
C4 C3 C2 119.6(5) . . ?
C3 C4 C5 117.6(5) . . ?
N1 C5 N2 117.6(5) . . ?
N1 C5 C4 123.7(5) . . ?
N2 C5 C4 118.7(5) . . ?
N3 C6 C7 115.6(5) . . ?
N4 C7 C8 122.9(6) . . ?
N4 C7 C6 115.9(5) . . ?
C8 C7 C6 121.2(5) . . ?
C7 C8 C9 118.2(6) . . ?
C10 C9 C8 119.3(6) . . ?
C9 C10 C11 118.2(6) . . ?
N4 C11 C10 123.5(6) . . ?
N5 C12 C13 123.8(5) . . ?
N5 C12 C12 115.6(5) . 2_656 ?
C13 C12 C12 120.6(5) . 2_656 ?
C12 C13 C14 117.7(5) . . ?
C15 C14 C13 119.7(5) . . ?
C14 C15 C16 118.7(5) . . ?
N5 C16 N6 116.7(5) . . ?
N5 C16 C15 123.1(5) . . ?
N6 C16 C15 120.2(5) . . ?
N7 C17 C18 115.9(5) . . ?
N8 C18 C19 122.1(5) . . ?
N8 C18 C17 115.8(5) . . ?
C19 C18 C17 122.1(5) . . ?
C18 C19 C20 118.5(6) . . ?
C21 C20 C19 119.6(6) . . ?
C20 C21 C22 118.3(6) . . ?
N8 C22 C21 123.3(6) . . ?

loop_
_geom_bond_atom_site_label_1
_geom_bond_atom_site_label_2
_geom_bond_distance
_geom_bond_site_symmetry_2
_geom_bond_publ_flag
I1 I2 2.7439(7) . ?
I3 I4 3.0097(8) . ?
I4 I5 2.8535(9) . ?
I6 I7 2.8705(8) . ?
I7 I8 3.0296(7) . ?
I9 I9 2.7308(8) 2_756 ?
Zn1 N1 2.206(4) . ?
Zn1 N3 2.125(4) . ?
Zn1 N4 2.211(5) . ?
Zn1 N5 2.208(4) . ?
Zn1 N7 2.122(4) . ?
Zn1 N8 2.240(4) . ?
N1 C5 1.336(7) . ?
N1 C1 1.356(7) . ?
N2 N3 1.354(6) . ?
N2 C5 1.394(7) . ?
N3 C6 1.290(7) . ?
N4 C11 1.332(7) . ?
N4 C7 1.357(7) . ?
N5 C16 1.344(7) . ?
N5 C12 1.354(7) . ?
N6 N7 1.363(6) . ?
N6 C16 1.380(7) . ?
N7 C17 1.281(7) . ?
N8 C22 1.331(7) . ?
N8 C18 1.354(7) . ?
C1 C2 1.382(8) . ?
C1 C1 1.494(10) 2_656 ?
C2 C3 1.385(8) . ?
C3 C4 1.383(8) . ?
C4 C5 1.406(7) . ?
C6 C7 1.458(8) . ?
C7 C8 1.382(8) . ?
C8 C9 1.404(10) . ?
C9 C10 1.386(10) . ?
C10 C11 1.391(9) . ?
C12 C13 1.380(7) . ?
C12 C12 1.496(10) 2_656 ?
C13 C14 1.401(8) . ?
C14 C15 1.365(8) . ?
C15 C16 1.398(7) . ?
C17 C18 1.463(8) . ?
C18 C19 1.388(8) . ?
C19 C20 1.392(9) . ?
C20 C21 1.376(9) . ?
C21 C22 1.386(9) . ?
